data_2238508
loop_
_publ_author_name
'Kandri Rodi, Youssef'
'Haoudi, Amal'
'Capet, Fr\'ed\'eric'
'Mazzah, Ahmed'
'Essassi, El Mokhtar'
'El Ammari, Lahcen'

_publ_contact_author
;
Amal Haoudi
Laboratoire de Chimie Organique Appliqu\'ee, Universit\'e Sidi Mohamed
Ben Abdallah, Facult\'e des Sciences et Techniques, Route d'Immouzzer,
BP 2202 F\`es, Morocco
;
_publ_section_title
;
 1-Allyl-3-benzyl-1<i>H</i>-benzimidazol-2(3<i>H</i>)-one
;
_journal_coeditor_code IM2438
_journal_issue 9
_journal_name_full 'Acta Crystallographica Section E'
_journal_page_first o1477
_journal_page_last o1478
_journal_paper_doi 10.1107/S1600536813023568
_journal_volume 69
_journal_year 2013
_chemical_formula_iupac 'C17 H16 N2 O'
_chemical_formula_moiety 'C17 H16 N2 O'
_chemical_formula_sum 'C17 H16 N2 O'
_chemical_formula_weight 264.32
_chemical_name_systematic
;
1-Allyl-3-benzyl-1<i>H</i>-benzimidazol-2(3<i>H</i>)-one
;
_space_group_IT_number 2
_symmetry_cell_setting triclinic
_symmetry_space_group_name_Hall '-P 1'
_symmetry_space_group_name_H-M 'P -1'
_atom_sites_solution_hydrogens geom
_atom_sites_solution_primary direct
_atom_sites_solution_secondary difmap
_audit_creation_method SHELXL-97
_cell_angle_alpha 94.2180(10)
_cell_angle_beta 113.5430(10)
_cell_angle_gamma 106.2650(10)
_cell_formula_units_Z 2
_cell_length_a 9.0667(2)
_cell_length_b 9.3922(2)
_cell_length_c 9.6486(2)
_cell_measurement_reflns_used 3494
_cell_measurement_temperature 296(2)
_cell_measurement_theta_max 28.27
_cell_measurement_theta_min 2.31
_cell_volume 706.87(3)
_computing_cell_refinement 'SAINT-Plus (Bruker, 2009)'
_computing_data_collection 'APEX2 (Bruker, 2009)'
_computing_data_reduction 'SAINT-Plus (Bruker, 2009)'
_computing_molecular_graphics 'ORTEP-3 for Windows (Farrugia, 2012)'
_computing_publication_material 'PLATON (Spek, 2009) and publCIF (Westrip, 2010)'
_computing_structure_refinement 'SHELXL97 (Sheldrick, 2008)'
_computing_structure_solution 'SHELXS97 (Sheldrick, 2008)'
_diffrn_ambient_temperature 296(2)
_diffrn_measured_fraction_theta_full 0.994
_diffrn_measured_fraction_theta_max 0.994
_diffrn_measurement_device_type 'Bruker APEXII CCD'
_diffrn_measurement_method '\f and \w scans'
_diffrn_radiation_monochromator graphite
_diffrn_radiation_source 'microfocus source'
_diffrn_radiation_type MoK\a
_diffrn_radiation_wavelength 0.71073
_diffrn_reflns_av_R_equivalents 0.0207
_diffrn_reflns_av_sigmaI/netI 0.0186
_diffrn_reflns_limit_h_max 12
_diffrn_reflns_limit_h_min -12
_diffrn_reflns_limit_k_max 12
_diffrn_reflns_limit_k_min -12
_diffrn_reflns_limit_l_max 12
_diffrn_reflns_limit_l_min -12
_diffrn_reflns_number 12670
_diffrn_reflns_theta_full 28.27
_diffrn_reflns_theta_max 28.27
_diffrn_reflns_theta_min 2.31
_exptl_absorpt_coefficient_mu 0.078
_exptl_absorpt_correction_T_max 0.9876
_exptl_absorpt_correction_T_min 0.9671
_exptl_absorpt_correction_type multi-scan
_exptl_absorpt_process_details '(SADABS; Bruker, 2009)'
_exptl_crystal_colour colourless
_exptl_crystal_density_diffrn 1.242
_exptl_crystal_density_method 'not measured'
_exptl_crystal_description 'irregular shape'
_exptl_crystal_F_000 280
_exptl_crystal_size_max 0.43
_exptl_crystal_size_mid 0.20
_exptl_crystal_size_min 0.16
_refine_diff_density_max 0.175
_refine_diff_density_min -0.151
_refine_ls_extinction_method none
_refine_ls_goodness_of_fit_ref 1.059
_refine_ls_hydrogen_treatment constr
_refine_ls_matrix_type full
_refine_ls_number_parameters 181
_refine_ls_number_reflns 3494
_refine_ls_number_restraints 0
_refine_ls_restrained_S_all 1.059
_refine_ls_R_factor_all 0.0657
_refine_ls_R_factor_gt 0.0472
_refine_ls_shift/su_max 0.000
_refine_ls_shift/su_mean 0.000
_refine_ls_structure_factor_coef Fsqd
_refine_ls_weighting_details 'calc w=1/[\s^2^(Fo^2^)+(0.0617P)^2^+0.1232P] where P=(Fo^2^+2Fc^2^)/3'
_refine_ls_weighting_scheme calc
_refine_ls_wR_factor_gt 0.1271
_refine_ls_wR_factor_ref 0.1411
_reflns_number_gt 2573
_reflns_number_total 3494
_reflns_threshold_expression I>2sigma(I)
_cod_data_source_file im2438.cif
_cod_data_source_block I
_cod_database_code 2238508
_cod_database_fobs_code 2238508

loop_
_symmetry_equiv_pos_as_xyz
'x, y, z'
'-x, -y, -z'

loop_
_atom_site_type_symbol
_atom_site_label
_atom_site_fract_x
_atom_site_fract_y
_atom_site_fract_z
_atom_site_U_iso_or_equiv
_atom_site_adp_type
_atom_site_calc_flag
_atom_site_refinement_flags
_atom_site_occupancy
_atom_site_symmetry_multiplicity
C C1 0.08458(17) 0.53012(15) 0.75007(15) 0.0503(3) Uani d . 1 1
C C2 -0.0580(2) 0.4975(2) 0.77755(18) 0.0652(4) Uani d . 1 1
H H2 -0.0800 0.4235 0.8325 0.078 Uiso calc R 1 1
C C3 -0.1663(2) 0.5780(2) 0.7211(2) 0.0785(5) Uani d . 1 1
H H3 -0.2638 0.5575 0.7376 0.094 Uiso calc R 1 1
C C4 -0.1336(2) 0.6887(2) 0.6404(2) 0.0778(5) Uani d . 1 1
H H4 -0.2098 0.7410 0.6034 0.093 Uiso calc R 1 1
C C5 0.0111(2) 0.72378(18) 0.61297(19) 0.0636(4) Uani d . 1 1
H H5 0.0338 0.7989 0.5594 0.076 Uiso calc R 1 1
C C6 0.11833(17) 0.64210(14) 0.66878(15) 0.0484(3) Uani d . 1 1
C C7 0.33127(18) 0.54248(15) 0.73733(17) 0.0524(3) Uani d . 1 1
C C8 0.2415(2) 0.35712(18) 0.88407(19) 0.0710(5) Uani d . 1 1
H H8A 0.2268 0.3845 0.9755 0.085 Uiso calc R 1 1
H H8B 0.3582 0.3588 0.9181 0.085 Uiso calc R 1 1
C C9 0.1241(3) 0.20112(19) 0.8030(2) 0.0777(5) Uani d . 1 1
H H9 0.1257 0.1609 0.7128 0.093 Uiso calc R 1 1
C C10 0.0209(3) 0.1174(3) 0.8466(4) 0.1171(9) Uani d . 1 1
H H10A 0.0154 0.1535 0.9362 0.141 Uiso calc R 1 1
H H10B -0.0490 0.0201 0.7889 0.141 Uiso calc R 1 1
C C11 0.3572(2) 0.74859(15) 0.59174(18) 0.0576(4) Uani d . 1 1
H H11A 0.2751 0.7508 0.4904 0.069 Uiso calc R 1 1
H H11B 0.4401 0.7099 0.5778 0.069 Uiso calc R 1 1
C C12 0.44798(18) 0.90823(15) 0.68814(16) 0.0507(3) Uani d . 1 1
C C13 0.4105(2) 1.02876(17) 0.6275(2) 0.0635(4) Uani d . 1 1
H H13 0.3285 1.0118 0.5261 0.076 Uiso calc R 1 1
C C14 0.4935(3) 1.17505(18) 0.7159(3) 0.0762(5) Uani d . 1 1
H H14 0.4671 1.2557 0.6738 0.091 Uiso calc R 1 1
C C15 0.6135(3) 1.2009(2) 0.8642(3) 0.0798(6) Uani d . 1 1
H H15 0.6686 1.2991 0.9236 0.096 Uiso calc R 1 1
C C16 0.6534(3) 1.0830(2) 0.9259(2) 0.0854(6) Uani d . 1 1
H H16 0.7360 1.1011 1.0273 0.102 Uiso calc R 1 1
C C17 0.5712(2) 0.93636(19) 0.8379(2) 0.0709(5) Uani d . 1 1
H H17 0.5994 0.8565 0.8803 0.085 Uiso calc R 1 1
N N1 0.21567(15) 0.47062(13) 0.79022(14) 0.0546(3) Uani d . 1 1
N N2 0.26911(15) 0.64676(12) 0.66155(14) 0.0504(3) Uani d . 1 1
O O1 0.46264(14) 0.51931(12) 0.75495(15) 0.0703(3) Uani d . 1 1

loop_
_atom_site_aniso_label
_atom_site_aniso_U_11
_atom_site_aniso_U_22
_atom_site_aniso_U_33
_atom_site_aniso_U_12
_atom_site_aniso_U_13
_atom_site_aniso_U_23
C1 0.0468(7) 0.0456(7) 0.0449(7) 0.0041(6) 0.0168(6) -0.0037(5)
C2 0.0565(9) 0.0695(10) 0.0581(9) 0.0033(7) 0.0286(7) -0.0032(7)
C3 0.0530(9) 0.0892(13) 0.0808(12) 0.0110(9) 0.0317(9) -0.0143(10)
C4 0.0553(10) 0.0799(12) 0.0836(12) 0.0281(9) 0.0168(9) -0.0067(10)
C5 0.0600(9) 0.0563(9) 0.0633(9) 0.0209(7) 0.0168(7) 0.0043(7)
C6 0.0462(7) 0.0418(6) 0.0467(7) 0.0087(5) 0.0164(6) -0.0024(5)
C7 0.0488(8) 0.0387(6) 0.0586(8) 0.0074(6) 0.0193(6) 0.0016(6)
C8 0.0755(11) 0.0578(9) 0.0593(9) 0.0110(8) 0.0165(8) 0.0192(7)
C9 0.0935(13) 0.0534(9) 0.0736(11) 0.0171(9) 0.0287(10) 0.0196(8)
C10 0.120(2) 0.0697(13) 0.162(2) 0.0150(13) 0.0698(18) 0.0428(15)
C11 0.0682(9) 0.0451(7) 0.0594(8) 0.0098(7) 0.0352(7) 0.0057(6)
C12 0.0544(8) 0.0424(7) 0.0567(8) 0.0078(6) 0.0322(7) 0.0066(6)
C13 0.0704(10) 0.0526(8) 0.0670(9) 0.0180(7) 0.0316(8) 0.0126(7)
C14 0.0904(13) 0.0455(8) 0.1024(15) 0.0198(8) 0.0541(12) 0.0139(9)
C15 0.0848(13) 0.0490(9) 0.0948(14) -0.0039(8) 0.0512(11) -0.0105(9)
C16 0.0789(12) 0.0732(12) 0.0676(11) -0.0026(9) 0.0191(9) -0.0043(9)
C17 0.0726(11) 0.0556(9) 0.0693(10) 0.0109(8) 0.0237(9) 0.0128(8)
N1 0.0539(7) 0.0447(6) 0.0559(7) 0.0095(5) 0.0199(5) 0.0109(5)
N2 0.0508(6) 0.0381(5) 0.0604(7) 0.0103(5) 0.0262(5) 0.0074(5)
O1 0.0533(6) 0.0580(6) 0.0960(9) 0.0210(5) 0.0287(6) 0.0116(6)

loop_
_atom_type_symbol
_atom_type_description
_atom_type_scat_dispersion_real
_atom_type_scat_dispersion_imag
_atom_type_scat_source
C C 0.0033 0.0016 'International Tables Vol C Tables 4.2.6.8 and 6.1.1.4'
H H 0.0000 0.0000 'International Tables Vol C Tables 4.2.6.8 and 6.1.1.4'
N N 0.0061 0.0033 'International Tables Vol C Tables 4.2.6.8 and 6.1.1.4'
O O 0.0106 0.0060 'International Tables Vol C Tables 4.2.6.8 and 6.1.1.4'

loop_
_geom_angle_atom_site_label_1
_geom_angle_atom_site_label_2
_geom_angle_atom_site_label_3
_geom_angle
C2 C1 N1 131.78(15)
C2 C1 C6 121.12(15)
N1 C1 C6 107.10(12)
C3 C2 C1 117.73(17)
C3 C2 H2 121.1
C1 C2 H2 121.1
C2 C3 C4 121.36(17)
C2 C3 H3 119.3
C4 C3 H3 119.3
C3 C4 C5 121.50(17)
C3 C4 H4 119.2
C5 C4 H4 119.2
C6 C5 C4 116.84(17)
C6 C5 H5 121.6
C4 C5 H5 121.6
C5 C6 N2 131.80(14)
C5 C6 C1 121.45(14)
N2 C6 C1 106.75(12)
O1 C7 N1 126.96(14)
O1 C7 N2 126.92(14)
N1 C7 N2 106.13(12)
N1 C8 C9 114.03(14)
N1 C8 H8A 108.7
C9 C8 H8A 108.7
N1 C8 H8B 108.7
C9 C8 H8B 108.7
H8A C8 H8B 107.6
C10 C9 C8 125.3(2)
C10 C9 H9 117.4
C8 C9 H9 117.4
C9 C10 H10A 120.0
C9 C10 H10B 120.0
H10A C10 H10B 120.0
N2 C11 C12 112.61(11)
N2 C11 H11A 109.1
C12 C11 H11A 109.1
N2 C11 H11B 109.1
C12 C11 H11B 109.1
H11A C11 H11B 107.8
C13 C12 C17 118.60(14)
C13 C12 C11 120.70(14)
C17 C12 C11 120.70(14)
C12 C13 C14 120.70(17)
C12 C13 H13 119.6
C14 C13 H13 119.6
C15 C14 C13 120.04(17)
C15 C14 H14 120.0
C13 C14 H14 120.0
C14 C15 C16 120.13(16)
C14 C15 H15 119.9
C16 C15 H15 119.9
C15 C16 C17 120.12(18)
C15 C16 H16 119.9
C17 C16 H16 119.9
C12 C17 C16 120.40(17)
C12 C17 H17 119.8
C16 C17 H17 119.8
C7 N1 C1 109.97(12)
C7 N1 C8 122.70(14)
C1 N1 C8 127.18(14)
C7 N2 C6 110.04(12)
C7 N2 C11 123.15(12)
C6 N2 C11 126.76(12)

loop_
_geom_bond_atom_site_label_1
_geom_bond_atom_site_label_2
_geom_bond_distance
C1 C2 1.378(2)
C1 N1 1.3824(19)
C1 C6 1.396(2)
C2 C3 1.371(3)
C2 H2 0.9300
C3 C4 1.381(3)
C3 H3 0.9300
C4 C5 1.396(3)
C4 H4 0.9300
C5 C6 1.373(2)
C5 H5 0.9300
C6 N2 1.3853(18)
C7 O1 1.2181(17)
C7 N1 1.3771(19)
C7 N2 1.3773(18)
C8 N1 1.4572(19)
C8 C9 1.478(2)
C8 H8A 0.9700
C8 H8B 0.9700
C9 C10 1.274(3)
C9 H9 0.9300
C10 H10A 0.9300
C10 H10B 0.9300
C11 N2 1.4503(18)
C11 C12 1.5109(19)
C11 H11A 0.9700
C11 H11B 0.9700
C12 C13 1.376(2)
C12 C17 1.377(2)
C13 C14 1.385(2)
C13 H13 0.9300
C14 C15 1.359(3)
C14 H14 0.9300
C15 C16 1.364(3)
C15 H15 0.9300
C16 C17 1.386(2)
C16 H16 0.9300
C17 H17 0.9300

loop_
_geom_hbond_atom_site_label_D
_geom_hbond_atom_site_label_H
_geom_hbond_atom_site_label_A
_geom_hbond_site_symmetry_A
_geom_hbond_distance_DH
_geom_hbond_distance_HA
_geom_hbond_distance_DA
_geom_hbond_angle_DHA
C3 H3 O1 1_455 0.93 2.48 3.405(2) 172.9
C14 H14 O1 1_565 0.93 2.56 3.330(2) 140.7

loop_
_geom_torsion_atom_site_label_1
_geom_torsion_atom_site_label_2
_geom_torsion_atom_site_label_3
_geom_torsion_atom_site_label_4
_geom_torsion
N1 C1 C2 C3 -179.88(14)
C6 C1 C2 C3 0.6(2)
C1 C2 C3 C4 -0.4(2)
C2 C3 C4 C5 -0.1(3)
C3 C4 C5 C6 0.6(2)
C4 C5 C6 N2 179.56(14)
C4 C5 C6 C1 -0.5(2)
C2 C1 C6 C5 -0.1(2)
N1 C1 C6 C5 -179.75(12)
C2 C1 C6 N2 179.87(12)
N1 C1 C6 N2 0.22(14)
N1 C8 C9 C10 -121.4(2)
N2 C11 C12 C13 -122.16(15)
N2 C11 C12 C17 58.5(2)
C17 C12 C13 C14 -0.7(2)
C11 C12 C13 C14 179.94(15)
C12 C13 C14 C15 0.0(3)
C13 C14 C15 C16 0.5(3)
C14 C15 C16 C17 -0.3(3)
C13 C12 C17 C16 0.9(3)
C11 C12 C17 C16 -179.72(16)
C15 C16 C17 C12 -0.5(3)
O1 C7 N1 C1 178.76(14)
N2 C7 N1 C1 -0.76(15)
O1 C7 N1 C8 2.9(2)
N2 C7 N1 C8 -176.64(12)
C2 C1 N1 C7 -179.26(14)
C6 C1 N1 C7 0.34(15)
C2 C1 N1 C8 -3.6(2)
C6 C1 N1 C8 175.99(13)
C9 C8 N1 C7 -109.85(18)
C9 C8 N1 C1 75.0(2)
O1 C7 N2 C6 -178.62(14)
N1 C7 N2 C6 0.90(15)
O1 C7 N2 C11 -1.0(2)
N1 C7 N2 C11 178.55(11)
C5 C6 N2 C7 179.26(14)
C1 C6 N2 C7 -0.70(14)
C5 C6 N2 C11 1.7(2)
C1 C6 N2 C11 -178.24(12)
C12 C11 N2 C7 -102.99(15)
C12 C11 N2 C6 74.25(18)
